data_1573722
loop_
_publ_author_name
'Csucker, Joshua'
'Grundmann, Nora'
'Blacque, Olivier'
'Spingler, Bernhard'
'Alberto, Roger'

_publ_section_title
;
 The Role of [Re(\h6-arene)2]+ Substituents on Electro- and Photocatalytic
 Water Reduction with [Co(terpy)2]3+ Catalysts
;
_journal_name_full 'Catalysis Science &amp; Technology'
_journal_paper_doi 10.1039/D4CY01282H
_journal_year 2025
_chemical_formula_moiety 'C42 H32 Co N8, 3(F6 P), 2(C2 H3 N)'
_chemical_formula_sum 'C46 H38 Co F18 N10 P3'
_chemical_formula_weight 1224.70
_space_group_crystal_system monoclinic
_space_group_IT_number 15
_space_group_name_Hall '-C 2yc'
_space_group_name_H-M_alt 'C 1 2/c 1'
_atom_sites_solution_hydrogens mixed
_atom_sites_solution_primary dual
_audit_creation_date 2023-08-10
_audit_creation_method
;
Olex2 1.5
(compiled 2023.03.06 svn.rbb2c1857 for OlexSys, GUI svn.r6748)
;
_audit_update_record
;
2024-10-16 deposited with the CCDC.	2025-01-21 downloaded from the CCDC.
;
_cell_angle_alpha 90
_cell_angle_beta 101.0770(10)
_cell_angle_gamma 90
_cell_formula_units_Z 4
_cell_length_a 14.7621(2)
_cell_length_b 16.5626(2)
_cell_length_c 20.9736(3)
_cell_measurement_reflns_used 12887
_cell_measurement_temperature 160.0(1)
_cell_measurement_theta_max 76.1240
_cell_measurement_theta_min 4.0140
_cell_volume 5032.48(12)
_computing_cell_refinement 'CrysAlisPro 1.171.42.93a (Rigaku OD, 2023)'
_computing_data_collection 'CrysAlisPro 1.171.42.93a (Rigaku OD, 2023)'
_computing_data_reduction 'CrysAlisPro 1.171.42.93a (Rigaku OD, 2023)'
_computing_molecular_graphics 'Olex2 1.5 (Dolomanov et al., 2009)'
_computing_publication_material 'Olex2 1.5 (Dolomanov et al., 2009)'
_computing_structure_refinement 'SHELXL (Sheldrick, 2015b)'
_computing_structure_solution 'SHELXT (Sheldrick, 2015a)'
_diffrn_ambient_environment N~2~
_diffrn_ambient_temperature 160.0(1)
_diffrn_detector 'CCD plate'
_diffrn_detector_area_resol_mean 10.3801
_diffrn_detector_type Atlas
_diffrn_measured_fraction_theta_full 1.000
_diffrn_measured_fraction_theta_max 0.999
_diffrn_measurement_details
;
List of Runs (angles in degrees, time in seconds):

  # Type    Start    End  Width  t~exp~   \w     \q     \k     \f   Frames
#--------------------------------------------------------------------------
  1  \w    -74.00  36.00   1.00    3.00    --  -41.01  72.00-175.00  110
  2  \w    -15.00  74.00   1.00    3.00    --   41.01 -72.00  54.00   89
  3  \w     36.00 146.00   1.00   12.00    --  113.00 -72.00  54.00  110
  4  \w    101.00 178.00   1.00   12.00    --  113.00  72.00-175.00   77
  5  \w    -67.00  35.00   1.00    3.00    --  -41.01  37.00 -60.00  102
  6  \w    -87.00 -20.00   1.00    3.00    --  -41.01 125.00 -90.00   67
  7  \w      6.00  82.00   1.00    3.00    --   41.01 -99.00 -90.00   76
  8  \w     97.00 178.00   1.00   12.00    --  113.00  45.00 -30.00   81
  9  \w     38.00 109.00   1.00   12.00    --  113.00-111.00 -30.00   71
 10  \w    115.00 178.00   1.00   12.00    --  113.00  77.00  60.00   63
 11  \w     29.00 107.00   1.00   12.00    --  113.00 -94.00 120.00   78
 12  \w    113.00 178.00   1.00   12.00    --  113.00  61.00   0.00   65
 13  \w     38.00 109.00   1.00   12.00    --  113.00-111.00  30.00   71
 14  \w    115.00 178.00   1.00   12.00    --  113.00  77.00-150.00   63
 15  \w    115.00 178.00   1.00   12.00    --  113.00  77.00 -60.00   63
 16  \w    115.00 178.00   1.00   12.00    --  113.00  77.00-120.00   63
 17  \w     38.00 109.00   1.00   12.00    --  113.00-111.00  90.00   71
 18  \w     38.00 109.00   1.00   12.00    --  113.00-111.00  60.00   71
 19  \w     38.00 109.00   1.00   12.00    --  113.00-111.00 -90.00   71
 20  \w    113.00 178.00   1.00   12.00    --  113.00  61.00 -90.00   65
 21  \w     15.00 117.00   1.00    3.00    --   41.01  37.00-150.00  102
 22  \w     15.00 117.00   1.00    3.00    --   41.01  37.00  90.00  102
 23  \w     15.00 117.00   1.00    3.00    --   41.01  37.00 150.00  102
 24  \w     15.00 117.00   1.00    3.00    --   41.01  37.00 -30.00  102
 25  \w     82.00 155.00   1.00   12.00    --  113.00  30.00 150.00   73
;
_diffrn_measurement_device 'four-circle diffractometer'
_diffrn_measurement_device_type 'SuperNova, Dual, Cu at home/near, Atlas'
_diffrn_measurement_method '\w scans'
_diffrn_orient_matrix_type 'CrysAlisPro convention (1999,Acta A55,543-557)'
_diffrn_orient_matrix_UB_11 0.0157655000
_diffrn_orient_matrix_UB_12 -0.0851487000
_diffrn_orient_matrix_UB_13 0.0297047000
_diffrn_orient_matrix_UB_21 0.0553500000
_diffrn_orient_matrix_UB_22 -0.0232888000
_diffrn_orient_matrix_UB_23 -0.0524815000
_diffrn_orient_matrix_UB_31 0.0893318000
_diffrn_orient_matrix_UB_32 0.0294523000
_diffrn_orient_matrix_UB_33 0.0443552000
_diffrn_radiation_monochromator mirror
_diffrn_radiation_probe x-ray
_diffrn_radiation_type 'Cu K\a'
_diffrn_radiation_wavelength 1.54184
_diffrn_reflns_av_R_equivalents 0.0380
_diffrn_reflns_av_unetI/netI 0.0260
_diffrn_reflns_Laue_measured_fraction_full 1.000
_diffrn_reflns_Laue_measured_fraction_max 0.999
_diffrn_reflns_limit_h_max 18
_diffrn_reflns_limit_h_min -17
_diffrn_reflns_limit_k_max 20
_diffrn_reflns_limit_k_min -20
_diffrn_reflns_limit_l_max 26
_diffrn_reflns_limit_l_min -26
_diffrn_reflns_number 27747
_diffrn_reflns_point_group_measured_fraction_full 1.000
_diffrn_reflns_point_group_measured_fraction_max 0.999
_diffrn_reflns_theta_full 67.684
_diffrn_reflns_theta_max 74.500
_diffrn_reflns_theta_min 4.054
_diffrn_source 'micro-focus sealed X-ray tube'
_diffrn_source_type 'SuperNova (Cu) X-ray Source'
_exptl_absorpt_coefficient_mu 4.602
_exptl_absorpt_correction_T_max 0.895
_exptl_absorpt_correction_T_min 0.674
_exptl_absorpt_correction_type analytical
_exptl_absorpt_process_details
;
CrysAlisPro 1.171.42.93a (Rigaku Oxford Diffraction, 2023)
Analytical numeric absorption correction using a multifaceted crystal
model based on expressions derived by R.C. Clark & J.S. Reid.
(Clark, R. C. & Reid, J. S. (1995). Acta Cryst. A51, 887-897)
Empirical absorption correction using spherical harmonics,
implemented in SCALE3 ABSPACK scaling algorithm.
;
_exptl_crystal_colour orange
_exptl_crystal_density_diffrn 1.616
_exptl_crystal_description needle
_exptl_crystal_F_000 2472
_exptl_crystal_size_max 0.14
_exptl_crystal_size_mid 0.05
_exptl_crystal_size_min 0.03
_refine_diff_density_max 0.334
_refine_diff_density_min -0.254
_refine_diff_density_rms 0.049
_refine_ls_extinction_method none
_refine_ls_goodness_of_fit_ref 1.050
_refine_ls_hydrogen_treatment mixed
_refine_ls_matrix_type full
_refine_ls_number_parameters 378
_refine_ls_number_reflns 5148
_refine_ls_number_restraints 54
_refine_ls_restrained_S_all 1.065
_refine_ls_R_factor_all 0.0398
_refine_ls_R_factor_gt 0.0348
_refine_ls_shift/su_max 0.001
_refine_ls_shift/su_mean 0.000
_refine_ls_structure_factor_coef Fsqd
_refine_ls_weighting_details 'w=1/[\s^2^(Fo^2^)+(0.0424P)^2^+4.9125P] where P=(Fo^2^+2Fc^2^)/3'
_refine_ls_weighting_scheme calc
_refine_ls_wR_factor_gt 0.0858
_refine_ls_wR_factor_ref 0.0892
_reflns_Friedel_coverage 0.000
_reflns_number_gt 4647
_reflns_number_total 5148
_reflns_threshold_expression 'I > 2\s(I)'
_cod_data_source_file d4cy01282h2.cif
_cod_data_source_block '[5](PF6)3'
_cod_database_code 1573722
_shelx_space_group_comment
;
The symmetry employed for this shelxl refinement is uniquely defined
by the following loop, which should always be used as a source of
symmetry information in preference to the above space-group names.
They are only intended as comments.
;
_shelx_estimated_absorpt_t_max 0.874
_shelx_estimated_absorpt_t_min 0.565
_olex2_refinement_description
;
1. Fixed Uiso
 At 1.2 times of:
  All C(H) groups
 At 1.5 times of:
  All C(H,H,H) groups
2. Uiso/Uaniso restraints and constraints
F8A \\sim F8B \\sim F9A \\sim F9B \\sim F10B: within 3A with sigma of 0.01 and
sigma for terminal atoms of 0.02 within 3A
3. Others
 Sof(F10B)=1-FVAR(1)
 Sof(F8B)=Sof(F9B)=0.5*(1-FVAR(2))
 Sof(F8A)=Sof(F9A)=FVAR(1)
4.a Aromatic/amide H refined with riding coordinates:
 C1(H1), C2(H2), C3(H3), C4(H4), C7(H7), C9(H9), C12(H12), C13(H13), C14(H14),
 C15(H15), C17(H17), C18(H18), C19(H19), C20(H20), C21(H21)
4.b Idealised Me refined as rotating group:
 C23(H23A,H23B,H23C)
;

loop_
_space_group_symop_operation_xyz
'x, y, z'
'-x, y, -z+1/2'
'x+1/2, y+1/2, z'
'-x+1/2, y+1/2, -z+1/2'
'-x, -y, -z'
'x, -y, z-1/2'
'-x+1/2, -y+1/2, -z'
'x+1/2, -y+1/2, z-1/2'

loop_
_atom_site_label
_atom_site_type_symbol
_atom_site_fract_x
_atom_site_fract_y
_atom_site_fract_z
_atom_site_U_iso_or_equiv
_atom_site_adp_type
_atom_site_occupancy
_atom_site_site_symmetry_order
_atom_site_calc_flag
_atom_site_refinement_flags_posn
_atom_site_refinement_flags_adp
_atom_site_refinement_flags_occupancy
_atom_site_disorder_assembly
_atom_site_disorder_group
C1 C -0.12325(12) 0.35165(12) 0.29668(9) 0.0261(4) Uani 1 1 d . . . . .
H1 H -0.168160 0.339389 0.259056 0.031 Uiso 1 1 calc R U . . .
C2 C -0.14451(13) 0.40676(12) 0.34100(10) 0.0298(4) Uani 1 1 d . . . . .
H2 H -0.203634 0.431537 0.333980 0.036 Uiso 1 1 calc R U . . .
C3 C -0.07967(14) 0.42565(12) 0.39539(10) 0.0305(4) Uani 1 1 d . . . . .
H3 H -0.093662 0.463234 0.426319 0.037 Uiso 1 1 calc R U . . .
C4 C 0.00647(13) 0.38900(12) 0.40441(9) 0.0264(4) Uani 1 1 d . . . . .
H4 H 0.052616 0.401709 0.441229 0.032 Uiso 1 1 calc R U . . .
C5 C 0.02389(12) 0.33371(11) 0.35889(8) 0.0210(3) Uani 1 1 d . . . . .
C6 C 0.11160(12) 0.29030(11) 0.36246(9) 0.0208(3) Uani 1 1 d . . . . .
C7 C 0.19210(12) 0.30206(11) 0.40576(9) 0.0237(4) Uani 1 1 d . . . . .
H7 H 0.194371 0.339360 0.440440 0.028 Uiso 1 1 calc R U . . .
C8 C 0.27249(12) 0.25847(11) 0.39895(9) 0.0232(4) Uani 1 1 d . . . . .
C9 C 0.26609(12) 0.20434(11) 0.34581(9) 0.0221(3) Uani 1 1 d . . . . .
H9 H 0.318813 0.175643 0.338375 0.026 Uiso 1 1 calc R U . . .
C10 C 0.18163(12) 0.19440(11) 0.30530(9) 0.0205(3) Uani 1 1 d . . . . .
C11 C 0.15951(12) 0.14290(11) 0.24704(9) 0.0220(3) Uani 1 1 d . . . . .
C12 C 0.22027(13) 0.09035(13) 0.22609(10) 0.0305(4) Uani 1 1 d . . . . .
H12 H 0.281612 0.084734 0.249773 0.037 Uiso 1 1 calc R U . . .
C13 C 0.19043(15) 0.04592(14) 0.17001(11) 0.0364(5) Uani 1 1 d . . . . .
H13 H 0.231366 0.009911 0.154481 0.044 Uiso 1 1 calc R U . . .
C14 C 0.10049(14) 0.05450(14) 0.13686(10) 0.0350(5) Uani 1 1 d . . . . .
H14 H 0.078729 0.023972 0.098637 0.042 Uiso 1 1 calc R U . . .
C15 C 0.04252(13) 0.10808(12) 0.16002(9) 0.0273(4) Uani 1 1 d . . . . .
H15 H -0.019249 0.113954 0.137191 0.033 Uiso 1 1 calc R U . . .
C16 C 0.44119(12) 0.24598(12) 0.45247(9) 0.0260(4) Uani 1 1 d . . . . .
C17 C 0.46633(14) 0.17048(13) 0.43268(9) 0.0291(4) Uani 1 1 d . . . . .
H17 H 0.420943 0.134583 0.410249 0.035 Uiso 1 1 calc R U . . .
C18 C 0.55900(14) 0.14827(14) 0.44621(11) 0.0352(5) Uani 1 1 d . . . . .
H18 H 0.576987 0.097556 0.431521 0.042 Uiso 1 1 calc R U . . .
C19 C 0.62528(14) 0.19892(15) 0.48072(12) 0.0402(5) Uani 1 1 d . . . . .
H19 H 0.688173 0.182713 0.490130 0.048 Uiso 1 1 calc R U . . .
C20 C 0.59958(15) 0.27330(15) 0.50148(13) 0.0410(5) Uani 1 1 d . . . . .
H20 H 0.644722 0.307928 0.525801 0.049 Uiso 1 1 calc R U . . .
C21 C 0.50820(14) 0.29724(14) 0.48682(11) 0.0340(4) Uani 1 1 d . . . . .
H21 H 0.490977 0.348877 0.500224 0.041 Uiso 1 1 calc R U . . .
Co1 Co 0.000000 0.23305(2) 0.250000 0.01813(10) Uani 1 2 d S T P . .
N1 N -0.04065(10) 0.31498(9) 0.30547(7) 0.0216(3) Uani 1 1 d . . . . .
N2 N 0.10643(10) 0.23570(9) 0.31405(7) 0.0199(3) Uani 1 1 d . . . . .
N3 N 0.07126(10) 0.15190(9) 0.21381(7) 0.0214(3) Uani 1 1 d . . . . .
N4 N 0.34946(11) 0.27455(11) 0.44355(8) 0.0296(4) Uani 1 1 d . . . . .
H4A H 0.3422(17) 0.3150(16) 0.4693(13) 0.038(7) Uiso 1 1 d . . . . .
C22 C 0.37580(19) 0.34311(18) 0.22383(15) 0.0543(7) Uani 1 1 d . . . . .
C23 C 0.4067(3) 0.3254(2) 0.16359(16) 0.0760(10) Uani 1 1 d . . . . .
H23A H 0.356183 0.335375 0.126721 0.114 Uiso 1 1 calc R U . . .
H23B H 0.425687 0.268726 0.163452 0.114 Uiso 1 1 calc R U . . .
H23C H 0.459191 0.360240 0.159992 0.114 Uiso 1 1 calc R U . . .
N5 N 0.35132(19) 0.35763(19) 0.27114(15) 0.0715(8) Uani 1 1 d . . . . .
F1 F 0.15459(9) 0.11670(7) 0.44676(6) 0.0351(3) Uani 1 1 d . . . . .
F2 F 0.20064(11) 0.03664(10) 0.53309(7) 0.0517(4) Uani 1 1 d . . . . .
F3 F 0.29540(9) 0.05853(9) 0.46315(8) 0.0510(4) Uani 1 1 d . . . . .
F4 F 0.22931(11) -0.06421(9) 0.46566(9) 0.0604(4) Uani 1 1 d . . . . .
F5 F 0.08914(9) -0.00553(9) 0.45144(8) 0.0529(4) Uani 1 1 d . . . . .
F6 F 0.18287(12) 0.01728(9) 0.37997(7) 0.0531(4) Uani 1 1 d . . . . .
P1 P 0.19246(3) 0.02546(3) 0.45646(2) 0.02787(12) Uani 1 1 d . . . . .
F7 F 0.43706(9) 0.07073(9) 0.30447(6) 0.0412(3) Uani 1 1 d . . . . .
F8A F 0.56519(17) 0.13643(18) 0.28828(13) 0.0913(12) Uani 0.882(5) 1 d . U P A 1
F8B F 0.500000 0.1616(14) 0.250000 0.069(4) Uani 0.118(5) 2 d S TU P A 2
F9A F 0.43592(17) 0.00286(18) 0.21236(12) 0.0787(10) Uani 0.882(5) 1 d . U P A 1
F9B F 0.500000 -0.0195(12) 0.250000 0.062(4) Uani 0.118(5) 2 d S TU P A 2
F10B F 0.4199(9) 0.0648(15) 0.1956(7) 0.060(4) Uani 0.118(5) 1 d . U P A 2
P2 P 0.500000 0.07075(4) 0.250000 0.02745(15) Uani 1 2 d S T P . .

loop_
_atom_site_aniso_label
_atom_site_aniso_U_11
_atom_site_aniso_U_22
_atom_site_aniso_U_33
_atom_site_aniso_U_23
_atom_site_aniso_U_13
_atom_site_aniso_U_12
C1 0.0201(8) 0.0295(9) 0.0292(10) 0.0031(8) 0.0062(7) 0.0039(7)
C2 0.0246(9) 0.0303(10) 0.0360(10) 0.0019(8) 0.0092(8) 0.0083(8)
C3 0.0315(10) 0.0284(9) 0.0343(10) -0.0035(8) 0.0131(8) 0.0068(8)
C4 0.0267(9) 0.0283(9) 0.0251(9) -0.0023(7) 0.0069(7) 0.0016(8)
C5 0.0184(8) 0.0226(8) 0.0226(8) 0.0019(7) 0.0057(6) 0.0015(7)
C6 0.0202(8) 0.0212(8) 0.0220(8) -0.0002(7) 0.0070(6) 0.0006(7)
C7 0.0216(8) 0.0271(9) 0.0222(8) -0.0055(7) 0.0042(7) 0.0004(7)
C8 0.0196(8) 0.0268(9) 0.0221(8) -0.0017(7) 0.0015(7) -0.0010(7)
C9 0.0165(8) 0.0274(9) 0.0222(8) -0.0026(7) 0.0035(6) 0.0017(7)
C10 0.0186(8) 0.0222(8) 0.0214(8) -0.0013(7) 0.0055(6) 0.0008(7)
C11 0.0192(8) 0.0260(9) 0.0203(8) -0.0028(7) 0.0024(6) -0.0011(7)
C12 0.0228(9) 0.0375(11) 0.0300(10) -0.0094(8) 0.0023(7) 0.0053(8)
C13 0.0307(10) 0.0422(12) 0.0361(11) -0.0150(9) 0.0058(8) 0.0080(9)
C14 0.0314(10) 0.0412(12) 0.0304(10) -0.0148(9) 0.0008(8) 0.0039(9)
C15 0.0215(8) 0.0335(10) 0.0252(9) -0.0073(8) -0.0003(7) -0.0001(8)
C16 0.0182(8) 0.0344(10) 0.0243(9) -0.0015(8) 0.0013(7) 0.0017(7)
C17 0.0273(9) 0.0335(10) 0.0255(9) -0.0005(8) 0.0022(7) 0.0025(8)
C18 0.0310(10) 0.0383(11) 0.0373(11) 0.0051(9) 0.0090(8) 0.0110(9)
C19 0.0205(9) 0.0498(13) 0.0496(13) 0.0100(11) 0.0048(9) 0.0055(9)
C20 0.0221(10) 0.0459(13) 0.0526(14) -0.0017(11) 0.0015(9) -0.0047(9)
C21 0.0223(9) 0.0372(11) 0.0409(12) -0.0077(9) 0.0020(8) -0.0019(8)
Co1 0.01408(18) 0.0215(2) 0.01884(19) 0.000 0.00318(14) 0.000
N1 0.0182(7) 0.0240(7) 0.0234(7) 0.0008(6) 0.0062(6) 0.0012(6)
N2 0.0162(6) 0.0234(7) 0.0202(7) -0.0020(6) 0.0035(5) 0.0007(6)
N3 0.0173(7) 0.0245(7) 0.0222(7) -0.0024(6) 0.0035(5) -0.0009(6)
N4 0.0197(8) 0.0369(9) 0.0301(9) -0.0127(7) -0.0005(6) 0.0036(7)
C22 0.0445(14) 0.0574(16) 0.0597(17) 0.0029(14) 0.0069(12) 0.0032(12)
C23 0.096(3) 0.075(2) 0.0560(19) 0.0017(17) 0.0126(18) 0.026(2)
N5 0.0592(16) 0.0786(19) 0.080(2) -0.0004(16) 0.0222(14) -0.0032(14)
F1 0.0417(7) 0.0276(6) 0.0354(6) -0.0029(5) 0.0062(5) 0.0089(5)
F2 0.0632(9) 0.0576(9) 0.0321(7) 0.0100(6) 0.0040(6) -0.0082(8)
F3 0.0285(6) 0.0482(8) 0.0786(11) -0.0022(7) 0.0162(7) -0.0026(6)
F4 0.0557(9) 0.0299(7) 0.0910(13) 0.0092(7) 0.0024(8) 0.0113(7)
F5 0.0320(7) 0.0496(8) 0.0748(11) 0.0009(7) 0.0045(7) -0.0088(6)
F6 0.0775(11) 0.0458(8) 0.0376(8) -0.0130(6) 0.0153(7) 0.0071(7)
P1 0.0260(2) 0.0243(2) 0.0327(3) 0.00038(19) 0.00415(19) 0.00425(18)
F7 0.0367(7) 0.0509(8) 0.0404(7) -0.0064(6) 0.0184(6) -0.0007(6)
F8A 0.0786(16) 0.105(2) 0.105(2) -0.0689(18) 0.0537(15) -0.0605(16)
F8B 0.080(9) 0.052(8) 0.090(9) 0.000 0.049(8) 0.000
F9A 0.0766(16) 0.098(2) 0.0729(16) -0.0504(15) 0.0427(13) -0.0562(16)
F9B 0.080(9) 0.045(8) 0.082(9) 0.000 0.062(7) 0.000
F10B 0.025(5) 0.109(9) 0.050(6) -0.016(7) 0.018(5) -0.015(6)
P2 0.0243(3) 0.0285(3) 0.0310(4) 0.000 0.0090(3) 0.000

loop_
_atom_type_symbol
_atom_type_description
_atom_type_scat_dispersion_real
_atom_type_scat_dispersion_imag
_atom_type_scat_source
C C 0.0181 0.0091 'International Tables Vol C Tables 4.2.6.8 and 6.1.1.4'
H H 0.0000 0.0000 'International Tables Vol C Tables 4.2.6.8 and 6.1.1.4'
Co Co -2.3653 3.6143 'International Tables Vol C Tables 4.2.6.8 and 6.1.1.4'
F F 0.0727 0.0534 'International Tables Vol C Tables 4.2.6.8 and 6.1.1.4'
N N 0.0311 0.0180 'International Tables Vol C Tables 4.2.6.8 and 6.1.1.4'
P P 0.2955 0.4335 'International Tables Vol C Tables 4.2.6.8 and 6.1.1.4'

loop_
_exptl_crystal_face_index_h
_exptl_crystal_face_index_k
_exptl_crystal_face_index_l
_exptl_crystal_face_perp_dist
-1 1 1 0.0076
1 -1 -1 0.0186
-1 -1 1 0.0149
1 1 -1 0.0239
2 0 5 0.0555
-2 0 -5 0.0865

loop_
_geom_angle_atom_site_label_1
_geom_angle_atom_site_label_2
_geom_angle_atom_site_label_3
_geom_angle
_geom_angle_site_symmetry_1
_geom_angle_site_symmetry_3
_geom_angle_publ_flag
C2 C1 H1 119.2 . . ?
N1 C1 H1 119.2 . . ?
N1 C1 C2 121.62(18) . . ?
C1 C2 H2 120.1 . . ?
C3 C2 C1 119.74(18) . . ?
C3 C2 H2 120.1 . . ?
C2 C3 H3 120.5 . . ?
C2 C3 C4 119.09(18) . . ?
C4 C3 H3 120.5 . . ?
C3 C4 H4 120.6 . . ?
C5 C4 C3 118.84(18) . . ?
C5 C4 H4 120.6 . . ?
C4 C5 C6 124.59(17) . . ?
N1 C5 C4 121.76(16) . . ?
N1 C5 C6 113.65(15) . . ?
C7 C6 C5 127.61(16) . . ?
N2 C6 C5 111.53(16) . . ?
N2 C6 C7 120.81(16) . . ?
C6 C7 H7 120.0 . . ?
C6 C7 C8 119.91(17) . . ?
C8 C7 H7 120.0 . . ?
C9 C8 C7 118.00(16) . . ?
N4 C8 C7 115.96(17) . . ?
N4 C8 C9 126.01(17) . . ?
C8 C9 H9 120.8 . . ?
C10 C9 C8 118.41(16) . . ?
C10 C9 H9 120.8 . . ?
C9 C10 C11 127.63(16) . . ?
N2 C10 C9 121.84(16) . . ?
N2 C10 C11 110.48(15) . . ?
C12 C11 C10 125.05(16) . . ?
N3 C11 C10 113.48(15) . . ?
N3 C11 C12 121.46(17) . . ?
C11 C12 H12 120.5 . . ?
C11 C12 C13 119.00(18) . . ?
C13 C12 H12 120.5 . . ?
C12 C13 H13 120.3 . . ?
C14 C13 C12 119.36(19) . . ?
C14 C13 H13 120.3 . . ?
C13 C14 H14 120.4 . . ?
C13 C14 C15 119.22(19) . . ?
C15 C14 H14 120.4 . . ?
C14 C15 H15 119.1 . . ?
N3 C15 C14 121.72(17) . . ?
N3 C15 H15 119.1 . . ?
C17 C16 C21 119.89(18) . . ?
C17 C16 N4 124.46(18) . . ?
C21 C16 N4 115.54(18) . . ?
C16 C17 H17 120.5 . . ?
C16 C17 C18 119.0(2) . . ?
C18 C17 H17 120.5 . . ?
C17 C18 H18 119.5 . . ?
C19 C18 C17 121.0(2) . . ?
C19 C18 H18 119.5 . . ?
C18 C19 H19 120.1 . . ?
C18 C19 C20 119.70(19) . . ?
C20 C19 H19 120.1 . . ?
C19 C20 H20 120.0 . . ?
C21 C20 C19 120.0(2) . . ?
C21 C20 H20 120.0 . . ?
C16 C21 H21 119.8 . . ?
C20 C21 C16 120.3(2) . . ?
C20 C21 H21 119.8 . . ?
N1 Co1 N1 92.11(9) . 2 ?
N2 Co1 N1 95.74(6) . 2 ?
N2 Co1 N1 95.74(6) 2 . ?
N2 Co1 N1 82.37(6) . . ?
N2 Co1 N1 82.37(6) 2 2 ?
N2 Co1 N2 177.30(9) 2 . ?
N2 Co1 N3 81.57(6) . . ?
N2 Co1 N3 100.32(6) 2 . ?
N2 Co1 N3 100.32(6) . 2 ?
N2 Co1 N3 81.57(6) 2 2 ?
N3 Co1 N1 89.80(6) 2 . ?
N3 Co1 N1 163.93(6) . . ?
N3 Co1 N1 163.93(6) 2 2 ?
N3 Co1 N1 89.80(6) . 2 ?
N3 Co1 N3 92.76(9) . 2 ?
C1 N1 C5 118.94(16) . . ?
C1 N1 Co1 127.34(13) . . ?
C5 N1 Co1 113.70(11) . . ?
C6 N2 Co1 118.44(12) . . ?
C10 N2 C6 120.91(15) . . ?
C10 N2 Co1 119.57(12) . . ?
C11 N3 Co1 114.27(12) . . ?
C15 N3 C11 119.24(15) . . ?
C15 N3 Co1 126.46(13) . . ?
C8 N4 C16 133.02(17) . . ?
C8 N4 H4A 112.9(17) . . ?
C16 N4 H4A 113.6(17) . . ?
N5 C22 C23 179.5(4) . . ?
C22 C23 H23A 109.5 . . ?
C22 C23 H23B 109.5 . . ?
C22 C23 H23C 109.5 . . ?
H23A C23 H23B 109.5 . . ?
H23A C23 H23C 109.5 . . ?
H23B C23 H23C 109.5 . . ?
F2 P1 F1 88.61(8) . . ?
F3 P1 F1 89.46(8) . . ?
F3 P1 F2 89.15(9) . . ?
F4 P1 F1 179.72(10) . . ?
F4 P1 F2 91.62(9) . . ?
F4 P1 F3 90.69(8) . . ?
F4 P1 F5 90.46(9) . . ?
F4 P1 F6 90.28(9) . . ?
F5 P1 F1 89.39(8) . . ?
F5 P1 F2 89.45(9) . . ?
F5 P1 F3 178.21(9) . . ?
F6 P1 F1 89.48(7) . . ?
F6 P1 F2 178.09(9) . . ?
F6 P1 F3 90.95(9) . . ?
F6 P1 F5 90.42(9) . . ?
F7 P2 F7 179.98(11) . 2_655 ?
F8A P2 F7 88.98(9) 2_655 . ?
F8A P2 F7 91.03(9) 2_655 2_655 ?
F8A P2 F7 88.99(9) . 2_655 ?
F8A P2 F7 91.03(9) . . ?
F8A P2 F8A 92.1(3) 2_655 . ?
F8A P2 F9A 89.32(17) . 2_655 ?
F8A P2 F9A 178.6(2) . . ?
F8A P2 F9A 89.32(17) 2_655 . ?
F8A P2 F9A 178.6(2) 2_655 2_655 ?
F8B P2 F7 90.01(6) . . ?
F9A P2 F7 89.01(9) . . ?
F9A P2 F7 90.98(9) . 2_655 ?
F9A P2 F7 89.01(9) 2_655 2_655 ?
F9A P2 F7 90.98(9) 2_655 . ?
F9A P2 F9A 89.2(3) . 2_655 ?
F9B P2 F7 89.99(6) . . ?
F9B P2 F8B 180.0 . . ?
F10B P2 F7 93.6(5) . . ?
F10B P2 F7 86.4(5) 2_655 . ?
F10B P2 F8B 93.8(9) 2_655 . ?
F10B P2 F8B 93.8(9) . . ?
F10B P2 F9B 86.2(9) . . ?
F10B P2 F9B 86.2(9) 2_655 . ?
F10B P2 F10B 172.3(19) . 2_655 ?

loop_
_geom_bond_atom_site_label_1
_geom_bond_atom_site_label_2
_geom_bond_distance
_geom_bond_site_symmetry_2
_geom_bond_publ_flag
C1 H1 0.9500 . ?
C1 C2 1.381(3) . ?
C1 N1 1.343(2) . ?
C2 H2 0.9500 . ?
C2 C3 1.377(3) . ?
C3 H3 0.9500 . ?
C3 C4 1.389(3) . ?
C4 H4 0.9500 . ?
C4 C5 1.382(2) . ?
C5 C6 1.470(2) . ?
C5 N1 1.360(2) . ?
C6 C7 1.364(3) . ?
C6 N2 1.351(2) . ?
C7 H7 0.9500 . ?
C7 C8 1.419(2) . ?
C8 C9 1.419(2) . ?
C8 N4 1.352(2) . ?
C9 H9 0.9500 . ?
C9 C10 1.377(2) . ?
C10 C11 1.474(2) . ?
C10 N2 1.346(2) . ?
C11 C12 1.381(3) . ?
C11 N3 1.362(2) . ?
C12 H12 0.9500 . ?
C12 C13 1.386(3) . ?
C13 H13 0.9500 . ?
C13 C14 1.383(3) . ?
C14 H14 0.9500 . ?
C14 C15 1.384(3) . ?
C15 H15 0.9500 . ?
C15 N3 1.340(2) . ?
C16 C17 1.390(3) . ?
C16 C21 1.395(3) . ?
C16 N4 1.413(2) . ?
C17 H17 0.9500 . ?
C17 C18 1.392(3) . ?
C18 H18 0.9500 . ?
C18 C19 1.383(3) . ?
C19 H19 0.9500 . ?
C19 C20 1.384(3) . ?
C20 H20 0.9500 . ?
C20 C21 1.383(3) . ?
C21 H21 0.9500 . ?
Co1 N1 1.9553(15) . ?
Co1 N1 1.9553(15) 2 ?
Co1 N2 1.8612(15) . ?
Co1 N2 1.8612(15) 2 ?
Co1 N3 1.9484(15) . ?
Co1 N3 1.9484(15) 2 ?
N4 H4A 0.88(3) . ?
C22 C23 1.453(4) . ?
C22 N5 1.145(4) . ?
C23 H23A 0.9800 . ?
C23 H23B 0.9800 . ?
C23 H23C 0.9800 . ?
F1 P1 1.6105(12) . ?
F2 P1 1.5992(15) . ?
F3 P1 1.5960(13) . ?
F4 P1 1.5806(14) . ?
F5 P1 1.5934(14) . ?
F6 P1 1.5890(15) . ?
F7 P2 1.6052(12) . ?
F8A P2 1.5676(19) . ?
F8B P2 1.51(2) . ?
F9A P2 1.580(2) . ?
F9B P2 1.49(2) . ?
F10B P2 1.481(14) . ?

loop_
_geom_torsion_atom_site_label_1
_geom_torsion_atom_site_label_2
_geom_torsion_atom_site_label_3
_geom_torsion_atom_site_label_4
_geom_torsion
_geom_torsion_site_symmetry_1
_geom_torsion_site_symmetry_2
_geom_torsion_site_symmetry_3
_geom_torsion_site_symmetry_4
_geom_torsion_publ_flag
C1 C2 C3 C4 0.4(3) . . . . ?
C2 C1 N1 C5 -1.0(3) . . . . ?
C2 C1 N1 Co1 177.63(14) . . . . ?
C2 C3 C4 C5 -1.0(3) . . . . ?
C3 C4 C5 C6 -179.77(18) . . . . ?
C3 C4 C5 N1 0.6(3) . . . . ?
C4 C5 C6 C7 -7.2(3) . . . . ?
C4 C5 C6 N2 175.27(17) . . . . ?
C4 C5 N1 C1 0.4(3) . . . . ?
C4 C5 N1 Co1 -178.44(14) . . . . ?
C5 C6 C7 C8 -175.24(17) . . . . ?
C5 C6 N2 C10 174.33(15) . . . . ?
C5 C6 N2 Co1 6.3(2) . . . . ?
C6 C5 N1 C1 -179.27(16) . . . . ?
C6 C5 N1 Co1 1.90(19) . . . . ?
C6 C7 C8 C9 0.9(3) . . . . ?
C6 C7 C8 N4 179.25(18) . . . . ?
C7 C6 N2 C10 -3.4(3) . . . . ?
C7 C6 N2 Co1 -171.42(14) . . . . ?
C7 C8 C9 C10 -2.6(3) . . . . ?
C7 C8 N4 C16 -178.5(2) . . . . ?
C8 C9 C10 C11 178.84(17) . . . . ?
C8 C9 C10 N2 1.5(3) . . . . ?
C9 C8 N4 C16 -0.3(4) . . . . ?
C9 C10 C11 C12 5.3(3) . . . . ?
C9 C10 C11 N3 -174.19(18) . . . . ?
C9 C10 N2 C6 1.6(3) . . . . ?
C9 C10 N2 Co1 169.49(14) . . . . ?
C10 C11 C12 C13 -179.5(2) . . . . ?
C10 C11 N3 C15 -179.71(16) . . . . ?
C10 C11 N3 Co1 2.35(19) . . . . ?
C11 C10 N2 C6 -176.22(16) . . . . ?
C11 C10 N2 Co1 -8.3(2) . . . . ?
C11 C12 C13 C14 -0.8(3) . . . . ?
C12 C11 N3 C15 0.8(3) . . . . ?
C12 C11 N3 Co1 -177.17(15) . . . . ?
C12 C13 C14 C15 0.8(4) . . . . ?
C13 C14 C15 N3 0.0(3) . . . . ?
C14 C15 N3 C11 -0.7(3) . . . . ?
C14 C15 N3 Co1 176.93(16) . . . . ?
C16 C17 C18 C19 2.2(3) . . . . ?
C17 C16 C21 C20 -0.2(3) . . . . ?
C17 C16 N4 C8 -27.9(4) . . . . ?
C17 C18 C19 C20 -0.8(3) . . . . ?
C18 C19 C20 C21 -1.0(4) . . . . ?
C19 C20 C21 C16 1.5(4) . . . . ?
C21 C16 C17 C18 -1.7(3) . . . . ?
C21 C16 N4 C8 155.8(2) . . . . ?
N1 C1 C2 C3 0.7(3) . . . . ?
N1 C5 C6 C7 172.41(18) . . . . ?
N1 C5 C6 N2 -5.1(2) . . . . ?
N1 Co1 N2 C6 87.09(13) 2 . . . ?
N1 Co1 N2 C6 -4.28(13) . . . . ?
N1 Co1 N2 C10 -172.51(14) . . . . ?
N1 Co1 N2 C10 -81.14(14) 2 . . . ?
N2 C6 C7 C8 2.0(3) . . . . ?
N2 C10 C11 C12 -177.07(19) . . . . ?
N2 C10 C11 N3 3.4(2) . . . . ?
N3 C11 C12 C13 0.0(3) . . . . ?
N3 Co1 N2 C6 -92.68(14) 2 . . . ?
N3 Co1 N2 C6 176.03(14) . . . . ?
N3 Co1 N2 C10 7.80(13) . . . . ?
N3 Co1 N2 C10 99.09(14) 2 . . . ?
N4 C8 C9 C10 179.24(19) . . . . ?
N4 C16 C17 C18 -177.87(19) . . . . ?
N4 C16 C21 C20 176.4(2) . . . . ?
